data_7204012
loop_
_publ_author_name
'Antipin, Mikhail Yu.'
'Timofeeva, Tatiana V.'
'Clark, Ronald D.'
'Nesterov, Vladimir N.'
'Dolgushin, Fedor M.'
'Wu, Javier'
'Leyderman, Alex'

_publ_section_title
;
 Crystal structures and molecular mechanics calculation of nonlinear
 optical compounds: 2-cyclooctylamino-5-nitropyridine (COANP) and
 2-adamantylamino-5-nitropyridine (AANP). New polymorphic modification
 of AANP and electro-optical effects
;
_journal_issue 2
_journal_name_full 'Journal of Materials Chemistry'
_journal_page_first 351
_journal_paper_doi 10.1039/b005822j
_journal_volume 11
_journal_year 2001
_chemical_formula_sum 'C15 H19 N3 O2'
_chemical_formula_weight 273.33
_chemical_name_systematic
; 
 ? 
;
_space_group_IT_number 33
_symmetry_cell_setting orthorhombic
_symmetry_space_group_name_Hall 'P 2c -2n'
_symmetry_space_group_name_H-M 'P n a 21'
_atom_sites_solution_hydrogens geom
_atom_sites_solution_primary direct
_atom_sites_solution_secondary difmap
_audit_creation_method SHELXL
_cell_angle_alpha 90.00
_cell_angle_beta 90.00
_cell_angle_gamma 90.00
_cell_formula_units_Z 4
_cell_length_a 7.991(2)
_cell_length_b 26.326(5)
_cell_length_c 6.5880(13)
_cell_measurement_reflns_used 24
_cell_measurement_temperature 298(2)
_cell_measurement_theta_max 11
_cell_measurement_theta_min 10
_cell_volume 1385.9(5)
_computing_structure_refinement 'SHELXTL PLUS 5'
_computing_structure_solution 'SHELXTL PLUS 5'
_diffrn_ambient_temperature 298(2)
_diffrn_measurement_device 'Enraf Nonius CAD4'
_diffrn_measurement_method \q/2\q
_diffrn_radiation_monochromator graphite
_diffrn_radiation_source 'fine-focus sealed tube'
_diffrn_radiation_type MoK\a
_diffrn_radiation_wavelength 0.71073
_diffrn_reflns_av_R_equivalents 0.1229
_diffrn_reflns_av_sigmaI/netI 0.3648
_diffrn_reflns_limit_h_max 9
_diffrn_reflns_limit_h_min 0
_diffrn_reflns_limit_k_max 31
_diffrn_reflns_limit_k_min 0
_diffrn_reflns_limit_l_max 7
_diffrn_reflns_limit_l_min 0
_diffrn_reflns_number 2051
_diffrn_reflns_theta_max 24.96
_diffrn_reflns_theta_min 2.66
_diffrn_standards_decay_% 4
_diffrn_standards_interval_count 98
_diffrn_standards_number 2
_exptl_absorpt_coefficient_mu 0.089
_exptl_absorpt_correction_type none
_exptl_crystal_colour 'light yellow '
_exptl_crystal_density_diffrn 1.310
_exptl_crystal_description plate
_exptl_crystal_F_000 584
_exptl_crystal_size_max 0.4
_exptl_crystal_size_mid 0.2
_exptl_crystal_size_min 0.2
_refine_diff_density_max 0.178
_refine_diff_density_min -0.148
_refine_diff_density_rms 0.041
_refine_ls_abs_structure_details 'Flack H D (1983), Acta Cryst. A39, 876-881'
_refine_ls_abs_structure_Flack 4.63(539)
_refine_ls_extinction_method none
_refine_ls_goodness_of_fit_all 0.863
_refine_ls_goodness_of_fit_obs 1.360
_refine_ls_matrix_type full
_refine_ls_number_parameters 181
_refine_ls_number_reflns 1285
_refine_ls_number_restraints 1
_refine_ls_restrained_S_all 1.796
_refine_ls_restrained_S_obs 1.355
_refine_ls_R_factor_all 0.3264
_refine_ls_R_factor_obs 0.0659
_refine_ls_shift/esd_max 0.042
_refine_ls_shift/esd_mean 0.011
_refine_ls_structure_factor_coef Fsqd
_refine_ls_weighting_details 'w=1/[\s^2^(Fo^2^)+(0.0143P)^2^+0.0000P] where P=(Fo^2^+2Fc^2^)/3'
_refine_ls_weighting_scheme calc
_refine_ls_wR_factor_all 0.2310
_refine_ls_wR_factor_obs 0.0701
_reflns_number_observed 329
_reflns_number_total 1322
_reflns_observed_criterion >2sigma(I)
_cod_data_source_file b005822j.txt
_cod_data_source_block a
_cod_depositor_comments
;
The following automatic conversions were performed:

'_refine_ls_weighting_scheme' value 'calc
w=1/[\s^2^(Fo^2^)+(0.0143P)^2^+0.0000P] where P=(Fo^2^+2Fc^2^)/3' was
changed to 'calc'. New tag '_refine_ls_weighting_details' was
created. The value of the new tag was set to
'w=1/[\s^2^(Fo^2^)+(0.0143P)^2^+0.0000P] where P=(Fo^2^+2Fc^2^)/3'.

Automatic conversion script
Id: cif_fix_values 3143 2015-03-26 13:38:13Z robertas 
;
_cod_original_sg_symbol_H-M Pna2(1)
_cod_database_code 7204012

loop_
_symmetry_equiv_pos_as_xyz
'x, y, z'
'-x, -y, z+1/2'
'x+1/2, -y+1/2, z'
'-x+1/2, y+1/2, z+1/2'

loop_
_atom_site_aniso_label
_atom_site_aniso_U_11
_atom_site_aniso_U_22
_atom_site_aniso_U_33
_atom_site_aniso_U_23
_atom_site_aniso_U_13
_atom_site_aniso_U_12
O1 0.141(12) 0.098(10) 0.035(7) -0.019(8) -0.009(8) -0.062(8)
O2 0.158(13) 0.091(9) 0.055(8) -0.004(9) -0.054(9) 0.014(8)
N1 0.069(10) 0.060(9) 0.067(8) 0.005(10) -0.011(9) 0.007(7)
N2 0.056(9) 0.056(9) 0.036(7) 0.027(7) -0.013(7) -0.006(7)
N3 0.041(8) 0.112(14) 0.050(10) -0.017(12) -0.012(9) 0.007(9)
C1 0.059(10) 0.029(9) 0.052(10) 0.001(9) 0.015(10) -0.021(9)
C2 0.063(10) 0.033(9) 0.080(12) 0.026(10) 0.011(12) -0.005(8)
C3 0.038(10) 0.057(11) 0.117(15) -0.041(13) 0.000(12) -0.022(9)
C4 0.086(12) 0.038(9) 0.027(8) -0.006(8) -0.008(10) 0.010(9)
C5 0.083(14) 0.065(12) 0.071(13) 0.018(13) -0.049(12) -0.032(10)
C6 0.053(10) 0.056(10) 0.014(7) -0.006(8) -0.002(9) -0.003(9)
C7 0.053(10) 0.090(12) 0.037(8) -0.004(10) -0.026(10) -0.011(10)
C8 0.043(10) 0.077(11) 0.044(10) -0.001(11) -0.001(9) -0.003(10)
C9 0.077(14) 0.093(14) 0.029(10) -0.010(9) -0.001(10) -0.021(12)
C10 0.086(12) 0.048(10) 0.048(9) -0.013(10) -0.023(10) 0.023(10)
C11 0.076(13) 0.077(12) 0.035(9) 0.000(9) 0.003(10) 0.005(12)
C12 0.071(12) 0.077(12) 0.009(8) 0.008(8) -0.001(9) -0.016(11)
C13 0.106(13) 0.045(9) 0.014(7) 0.011(8) -0.004(10) -0.031(10)
C14 0.050(9) 0.072(11) 0.064(11) -0.014(9) -0.023(11) -0.006(10)
C15 0.068(11) 0.060(10) 0.049(10) -0.003(9) -0.005(11) -0.026(10)

loop_
_atom_site_label
_atom_site_type_symbol
_atom_site_fract_x
_atom_site_fract_y
_atom_site_fract_z
_atom_site_U_iso_or_equiv
_atom_site_thermal_displace_type
_atom_site_occupancy
_atom_site_calc_flag
_atom_site_refinement_flags
_atom_site_disorder_group
O1 O -0.4215(14) 0.7376(4) -0.0728(16) 0.091(5) Uani 1 d . .
O2 O -0.3768(15) 0.8118(5) -0.2028(14) 0.101(5) Uani 1 d . .
N1 N -0.0959(14) 0.8592(4) 0.2755(20) 0.065(4) Uani 1 d . .
N2 N 0.0382(13) 0.8365(4) 0.5712(16) 0.049(3) Uani 1 d . .
H2N H 0.0503(13) 0.8142(4) 0.6656(16) 0.059 Uiso 1 calc R .
N3 N -0.3548(15) 0.7785(7) -0.0813(23) 0.068(5) Uani 1 d . .
C1 C -0.0650(18) 0.8231(5) 0.4283(23) 0.047(4) Uani 1 d . .
C2 C -0.1272(17) 0.7734(5) 0.4129(25) 0.059(4) Uani 1 d . .
H2A H -0.0947(17) 0.7490(5) 0.5072(25) 0.071 Uiso 1 calc R .
C3 C -0.2325(17) 0.7609(6) 0.2643(24) 0.071(5) Uani 1 d . .
H3A H -0.2864(17) 0.7295(6) 0.2623(24) 0.085 Uiso 1 calc R .
C4 C -0.2590(22) 0.7974(6) 0.1093(25) 0.051(4) Uani 1 d . .
C5 C -0.1952(17) 0.8441(6) 0.1183(28) 0.073(6) Uani 1 d . .
H5A H -0.2191(17) 0.8671(6) 0.0148(28) 0.088 Uiso 1 calc R .
C6 C 0.1369(17) 0.8823(6) 0.6000(20) 0.041(4) Uani 1 d . .
C7 C 0.2580(16) 0.8905(5) 0.4264(21) 0.060(4) Uani 1 d . .
H7A H 0.1954(16) 0.8946(5) 0.3014(21) 0.072 Uiso 1 calc R .
H7B H 0.3282(16) 0.8607(5) 0.4122(21) 0.072 Uiso 1 calc R .
C8 C 0.3693(17) 0.9371(6) 0.4585(25) 0.054(4) Uani 1 d . .
H8A H 0.4440(17) 0.9420(6) 0.3422(25) 0.065 Uiso 1 calc R .
C9 C 0.2606(19) 0.9824(6) 0.4872(17) 0.066(5) Uani 1 d . .
H9A H 0.1969(19) 0.9884(6) 0.3642(17) 0.080 Uiso 1 calc R .
H9B H 0.3300(19) 1.0120(6) 0.5119(17) 0.080 Uiso 1 calc R .
C10 C 0.1412(19) 0.9753(6) 0.6636(23) 0.061(4) Uani 1 d . .
H10A H 0.0706(19) 1.0055(6) 0.6798(23) 0.073 Uiso 1 calc R .
C11 C 0.2488(17) 0.9667(6) 0.8574(18) 0.063(5) Uani 1 d . .
H11A H 0.3209(17) 0.9958(6) 0.8803(18) 0.075 Uiso 1 calc R .
H11B H 0.1765(17) 0.9628(6) 0.9747(18) 0.075 Uiso 1 calc R .
C12 C 0.3508(17) 0.9207(6) 0.8298(18) 0.052(4) Uani 1 d . .
H12A H 0.4147(17) 0.9150(6) 0.9547(18) 0.063 Uiso 1 calc R .
C13 C 0.2434(18) 0.8742(5) 0.7913(17) 0.055(4) Uani 1 d . .
H13A H 0.1710(18) 0.8683(5) 0.9070(17) 0.066 Uiso 1 calc R .
H13B H 0.3143(18) 0.8447(5) 0.7737(17) 0.066 Uiso 1 calc R .
C14 C 0.4733(14) 0.9281(6) 0.6579(23) 0.062(4) Uani 1 d . .
H14A H 0.5433(14) 0.8982(6) 0.6432(23) 0.075 Uiso 1 calc R .
H14B H 0.5447(14) 0.9571(6) 0.6849(23) 0.075 Uiso 1 calc R .
C15 C 0.0316(14) 0.9278(5) 0.6328(25) 0.059(4) Uani 1 d . .
H15A H -0.0384(14) 0.9227(5) 0.7513(25) 0.071 Uiso 1 calc R .
H15B H -0.0410(14) 0.9327(5) 0.5164(25) 0.071 Uiso 1 calc R .

loop_
_atom_type_symbol
_atom_type_description
_atom_type_scat_dispersion_real
_atom_type_scat_dispersion_imag
_atom_type_scat_source
C C 0.0033 0.0016 'International Tables Vol C Tables 4.2.6.8 and 6.1.1.4'
H H 0.0000 0.0000 'International Tables Vol C Tables 4.2.6.8 and 6.1.1.4'
N N 0.0061 0.0033 'International Tables Vol C Tables 4.2.6.8 and 6.1.1.4'
O O 0.0106 0.0060 'International Tables Vol C Tables 4.2.6.8 and 6.1.1.4'

loop_
_geom_angle_atom_site_label_1
_geom_angle_atom_site_label_2
_geom_angle_atom_site_label_3
_geom_angle
_geom_angle_site_symmetry_1
_geom_angle_site_symmetry_3
_geom_angle_publ_flag
C5 N1 C1 116.7(12) . . ?
C1 N2 C6 131.5(12) . . ?
O1 N3 O2 128.3(17) . . ?
O1 N3 C4 117.9(16) . . ?
O2 N3 C4 112.2(14) . . ?
N2 C1 C2 122.0(16) . . ?
N2 C1 N1 116.5(11) . . ?
C2 C1 N1 121.1(16) . . ?
C3 C2 C1 120.5(16) . . ?
C2 C3 C4 117.1(14) . . ?
C5 C4 C3 122.5(16) . . ?
C5 C4 N3 121.4(16) . . ?
C3 C4 N3 116.0(13) . . ?
C4 C5 N1 121.6(16) . . ?
N2 C6 C15 112.5(12) . . ?
N2 C6 C7 111.5(11) . . ?
C15 C6 C7 111.0(13) . . ?
N2 C6 C13 107.0(12) . . ?
C15 C6 C13 107.9(12) . . ?
C7 C6 C13 106.6(11) . . ?
C6 C7 C8 112.4(13) . . ?
C9 C8 C7 108.7(13) . . ?
C9 C8 C14 108.9(13) . . ?
C7 C8 C14 107.5(13) . . ?
C8 C9 C10 111.5(13) . . ?
C9 C10 C15 110.9(14) . . ?
C9 C10 C11 107.4(12) . . ?
C15 C10 C11 107.6(13) . . ?
C12 C11 C10 109.0(11) . . ?
C11 C12 C14 110.3(12) . . ?
C11 C12 C13 111.8(12) . . ?
C14 C12 C13 110.2(12) . . ?
C12 C13 C6 109.9(12) . . ?
C12 C14 C8 107.7(9) . . ?
C6 C15 C10 110.7(11) . . ?

loop_
_geom_bond_atom_site_label_1
_geom_bond_atom_site_label_2
_geom_bond_distance
_geom_bond_site_symmetry_2
_geom_bond_publ_flag
O1 N3 1.20(2) . ?
O2 N3 1.20(2) . ?
N1 C5 1.36(2) . ?
N1 C1 1.41(2) . ?
N2 C1 1.30(2) . ?
N2 C6 1.454(15) . ?
N3 C4 1.55(2) . ?
C1 C2 1.40(2) . ?
C2 C3 1.33(2) . ?
C3 C4 1.42(2) . ?
C4 C5 1.33(2) . ?
C6 C15 1.478(15) . ?
C6 C7 1.51(2) . ?
C6 C13 1.54(2) . ?
C7 C8 1.53(2) . ?
C8 C9 1.49(2) . ?
C8 C14 1.57(2) . ?
C9 C10 1.51(2) . ?
C10 C15 1.54(2) . ?
C10 C11 1.56(2) . ?
C11 C12 1.47(2) . ?
C12 C14 1.51(2) . ?
C12 C13 1.52(2) . ?

loop_
_cod_related_entry_id
_cod_related_entry_database
_cod_related_entry_code
1 ChemSpider 3073079
